data_4133310
loop_
_publ_author_name
'Zhong, Feng'
'Yue, Wen-Jun'
'Zhang, Hai-Jun'
'Zhang, Cheng-Yuan'
'Yin, Liang'

_publ_section_title
;
 Catalytic Asymmetric Construction of Halogenated Stereogenic Carbon
 Centers by Direct Vinylogous Mannich-Type Reaction.
;
_journal_issue 45
_journal_name_full 'Journal of the American Chemical Society'
_journal_page_first 15170
_journal_page_last 15175
_journal_paper_doi 10.1021/jacs.8b09484
_journal_volume 140
_journal_year 2018
_chemical_absolute_configuration unk
_chemical_formula_sum 'C32 H32 F N3 O4'
_chemical_formula_weight 541.60
_space_group_crystal_system orthorhombic
_space_group_IT_number 19
_space_group_name_Hall 'P 2ac 2ab'
_space_group_name_H-M_alt 'P 21 21 21'
_atom_sites_solution_hydrogens mixed
_audit_creation_method SHELXL-2013
_cell_angle_alpha 90
_cell_angle_beta 90
_cell_angle_gamma 90
_cell_formula_units_Z 4
_cell_length_a 5.3565(5)
_cell_length_b 22.187(2)
_cell_length_c 23.890(2)
_cell_measurement_reflns_used 2745
_cell_measurement_temperature 293(2)
_cell_measurement_theta_max 40.626
_cell_measurement_theta_min 5.011
_cell_volume 2839.2(4)
_computing_cell_refinement 'Bruker SMART'
_computing_data_collection 'Bruker SMART'
_computing_data_reduction 'Bruker SHELXTL'
_computing_molecular_graphics 'Bruker SHELXTL'
_computing_publication_material 'Bruker SHELXTL'
_computing_structure_refinement 'SHELXL-2013 (Sheldrick, 2013)'
_computing_structure_solution 'Bruker SHELXTL'
_diffrn_ambient_temperature 293(2)
_diffrn_measured_fraction_theta_full 0.999
_diffrn_measured_fraction_theta_max 0.999
_diffrn_measurement_device_type 'CCD area detector'
_diffrn_measurement_method 'phi and omega scans'
_diffrn_radiation_type MoK\a
_diffrn_radiation_wavelength 0.71073
_diffrn_reflns_av_R_equivalents 0.0459
_diffrn_reflns_av_unetI/netI 0.0479
_diffrn_reflns_Laue_measured_fraction_full 0.999
_diffrn_reflns_Laue_measured_fraction_max 0.999
_diffrn_reflns_limit_h_max 6
_diffrn_reflns_limit_h_min -6
_diffrn_reflns_limit_k_max 26
_diffrn_reflns_limit_k_min -22
_diffrn_reflns_limit_l_max 28
_diffrn_reflns_limit_l_min -27
_diffrn_reflns_number 16466
_diffrn_reflns_point_group_measured_fraction_full 0.999
_diffrn_reflns_point_group_measured_fraction_max 0.999
_diffrn_reflns_theta_full 25.242
_diffrn_reflns_theta_max 25.499
_diffrn_reflns_theta_min 1.836
_exptl_absorpt_coefficient_mu 0.089
_exptl_absorpt_correction_T_max 0.7456
_exptl_absorpt_correction_T_min 0.6663
_exptl_absorpt_correction_type multi-scan
_exptl_absorpt_process_details sadabs
_exptl_crystal_colour colorless
_exptl_crystal_density_diffrn 1.267
_exptl_crystal_description prismatic
_exptl_crystal_F_000 1144
_exptl_crystal_size_max 0.180
_exptl_crystal_size_mid 0.150
_exptl_crystal_size_min 0.120
_refine_diff_density_max 0.143
_refine_diff_density_min -0.120
_refine_diff_density_rms 0.028
_refine_ls_abs_structure_details
; 
 Flack x determined using 1365 quotients [(I+)-(I-)]/[(I+)+(I-)] 
 (Parsons and Flack (2004), Acta Cryst. A60, s61). 
;
_refine_ls_abs_structure_Flack 0.5(6)
_refine_ls_extinction_method none
_refine_ls_goodness_of_fit_ref 1.006
_refine_ls_hydrogen_treatment mixed
_refine_ls_matrix_type full
_refine_ls_number_parameters 369
_refine_ls_number_reflns 5298
_refine_ls_number_restraints 0
_refine_ls_restrained_S_all 1.006
_refine_ls_R_factor_all 0.0635
_refine_ls_R_factor_gt 0.0436
_refine_ls_shift/su_max 0.000
_refine_ls_shift/su_mean 0.000
_refine_ls_structure_factor_coef Fsqd
_refine_ls_weighting_details 'w=1/[\s^2^(Fo^2^)+(0.0420P)^2^+0.1589P] where P=(Fo^2^+2Fc^2^)/3'
_refine_ls_weighting_scheme calc
_refine_ls_wR_factor_gt 0.0917
_refine_ls_wR_factor_ref 0.0996
_reflns_Friedel_coverage 0.720
_reflns_Friedel_fraction_full 1.000
_reflns_Friedel_fraction_max 1.000
_reflns_number_gt 4021
_reflns_number_total 5298
_reflns_threshold_expression 'I > 2\s(I)'
_cod_data_source_file ja8b09484_si_002.cif
_cod_data_source_block cd17111
_cod_original_cell_volume 2839.2(5)
_cod_database_code 4133310
_shelx_space_group_comment
; 
The symmetry employed for this shelxl refinement is uniquely defined 
by the following loop, which should always be used as a source of 
symmetry information in preference to the above space-group names. 
They are only intended as comments. 
;
_shelx_estimated_absorpt_t_min 0.984
_shelx_estimated_absorpt_t_max 0.989
_shelxl_version_number 2013-4

loop_
_space_group_symop_operation_xyz
'x, y, z'
'-x+1/2, -y, z+1/2'
'-x, y+1/2, -z+1/2'
'x+1/2, -y+1/2, -z'

loop_
_atom_site_label
_atom_site_type_symbol
_atom_site_fract_x
_atom_site_fract_y
_atom_site_fract_z
_atom_site_U_iso_or_equiv
_atom_site_adp_type
_atom_site_occupancy
_atom_site_site_symmetry_order
_atom_site_calc_flag
_atom_site_refinement_flags_posn
_atom_site_refinement_flags_adp
F1 F 1.2666(3) 0.41992(8) 0.13877(7) 0.0673(5) Uani 1 1 d . .
N1 N 0.5357(5) 0.27904(11) 0.26623(10) 0.0543(7) Uani 1 1 d . .
N2 N 0.4303(5) 0.33149(11) 0.28568(10) 0.0584(7) Uani 1 1 d . .
N3 N 0.9293(5) 0.39128(11) 0.04929(10) 0.0445(6) Uani 1 1 d . .
O1 O 0.8248(4) 0.23768(9) 0.20847(9) 0.0639(6) Uani 1 1 d . .
O2 O 0.5293(4) 0.38893(11) 0.01952(9) 0.0645(6) Uani 1 1 d . .
O3 O 0.8408(4) 0.34552(8) -0.03021(7) 0.0461(5) Uani 1 1 d . .
O4 O 1.0407(5) 0.68098(9) 0.04843(10) 0.0698(7) Uani 1 1 d . .
C1 C 0.7257(6) 0.28267(14) 0.22564(12) 0.0533(8) Uani 1 1 d . .
C2 C 0.7894(7) 0.34388(13) 0.20698(13) 0.0627(9) Uani 1 1 d . .
H2 H 0.7096 0.3762 0.2241 0.075 Uiso 1 1 calc R U
C3 C 0.9481(6) 0.35504(13) 0.16853(12) 0.0514(8) Uani 1 1 d . .
H3 H 1.0309 0.3225 0.1524 0.062 Uiso 1 1 calc R U
C4 C 1.0100(6) 0.41625(13) 0.14766(12) 0.0479(7) Uani 1 1 d . .
H4 H 0.9647 0.4455 0.1767 0.057 Uiso 1 1 calc R U
C5 C 0.8757(5) 0.43357(12) 0.09378(11) 0.0430(7) Uani 1 1 d . .
H5 H 0.6966 0.4303 0.1015 0.052 Uiso 1 1 calc R U
C6 C 0.9237(5) 0.49880(12) 0.07821(11) 0.0410(7) Uani 1 1 d . .
C7 C 0.7643(6) 0.54294(12) 0.09763(12) 0.0487(7) Uani 1 1 d . .
H7 H 0.6250 0.5320 0.1185 0.058 Uiso 1 1 calc R U
C8 C 0.8077(6) 0.60284(13) 0.08661(12) 0.0545(8) Uani 1 1 d . .
H8 H 0.6974 0.6319 0.0999 0.065 Uiso 1 1 calc R U
C9 C 1.0122(6) 0.62008(13) 0.05619(12) 0.0494(7) Uani 1 1 d . .
C10 C 1.1715(6) 0.57700(14) 0.03568(12) 0.0540(8) Uani 1 1 d . .
H10 H 1.3088 0.5882 0.0143 0.065 Uiso 1 1 calc R U
C11 C 1.1265(6) 0.51648(13) 0.04708(12) 0.0513(8) Uani 1 1 d . .
H11 H 1.2357 0.4874 0.0334 0.062 Uiso 1 1 calc R U
C12 C 1.2530(8) 0.70079(16) 0.01901(18) 0.0871(12) Uani 1 1 d . .
H12A H 1.4008 0.6884 0.0386 0.131 Uiso 1 1 calc R U
H12B H 1.2500 0.7439 0.0162 0.131 Uiso 1 1 calc R U
H12C H 1.2530 0.6835 -0.0178 0.131 Uiso 1 1 calc R U
C13 C 0.4324(6) 0.22889(13) 0.29155(12) 0.0513(8) Uani 1 1 d . .
C14 C 0.2607(7) 0.25102(14) 0.32752(13) 0.0590(8) Uani 1 1 d . .
H14 H 0.1584 0.2286 0.3511 0.071 Uiso 1 1 calc R U
C15 C 0.2650(6) 0.31402(13) 0.32282(12) 0.0530(8) Uani 1 1 d . .
C16 C 0.1173(7) 0.35884(15) 0.35385(13) 0.0606(9) Uani 1 1 d . .
C17 C -0.0869(7) 0.34248(19) 0.38465(15) 0.0769(11) Uani 1 1 d . .
H17 H -0.1376 0.3024 0.3850 0.092 Uiso 1 1 calc R U
C18 C -0.2178(9) 0.3841(3) 0.41498(17) 0.0981(14) Uani 1 1 d . .
H18 H -0.3559 0.3720 0.4357 0.118 Uiso 1 1 calc R U
C19 C -0.1475(10) 0.4430(3) 0.4150(2) 0.1088(16) Uani 1 1 d . .
H19 H -0.2366 0.4712 0.4358 0.131 Uiso 1 1 calc R U
C20 C 0.0551(11) 0.4602(2) 0.3844(2) 0.1162(17) Uani 1 1 d . .
H20 H 0.1036 0.5005 0.3840 0.139 Uiso 1 1 calc R U
C21 C 0.1868(9) 0.41902(17) 0.35427(17) 0.0897(13) Uani 1 1 d . .
H21 H 0.3251 0.4314 0.3337 0.108 Uiso 1 1 calc R U
C22 C 0.4963(6) 0.16562(13) 0.27990(12) 0.0517(8) Uani 1 1 d . .
C23 C 0.3353(9) 0.13121(16) 0.24900(13) 0.0767(11) Uani 1 1 d . .
H23 H 0.1919 0.1484 0.2340 0.092 Uiso 1 1 calc R U
C24 C 0.3860(10) 0.07055(17) 0.24006(15) 0.0929(14) Uani 1 1 d . .
H24 H 0.2790 0.0477 0.2179 0.111 Uiso 1 1 calc R U
C25 C 0.5904(9) 0.04435(17) 0.26336(16) 0.0797(12) Uani 1 1 d . .
H25 H 0.6257 0.0039 0.2570 0.096 Uiso 1 1 calc R U
C26 C 0.7414(9) 0.07812(17) 0.29595(19) 0.0900(13) Uani 1 1 d . .
H26 H 0.8784 0.0604 0.3133 0.108 Uiso 1 1 calc R U
C27 C 0.6949(8) 0.13810(16) 0.30371(18) 0.0850(12) Uani 1 1 d . .
H27 H 0.8027 0.1606 0.3260 0.102 Uiso 1 1 calc R U
C28 C 0.7464(6) 0.37648(12) 0.01290(12) 0.0444(7) Uani 1 1 d . .
C29 C 0.6764(5) 0.32293(12) -0.07503(11) 0.0442(7) Uani 1 1 d . .
C30 C 0.5558(7) 0.37511(14) -0.10488(13) 0.0656(9) Uani 1 1 d . .
H30A H 0.4382 0.3943 -0.0804 0.098 Uiso 1 1 calc R U
H30B H 0.4707 0.3607 -0.1376 0.098 Uiso 1 1 calc R U
H30C H 0.6816 0.4036 -0.1157 0.098 Uiso 1 1 calc R U
C31 C 0.8565(6) 0.29023(15) -0.11285(13) 0.0613(9) Uani 1 1 d . .
H31A H 0.9833 0.3177 -0.1253 0.092 Uiso 1 1 calc R U
H31B H 0.7682 0.2745 -0.1446 0.092 Uiso 1 1 calc R U
H31C H 0.9326 0.2576 -0.0927 0.092 Uiso 1 1 calc R U
C32 C 0.4867(6) 0.27990(14) -0.05136(14) 0.0586(8) Uani 1 1 d . .
H32A H 0.5695 0.2505 -0.0285 0.088 Uiso 1 1 calc R U
H32B H 0.4011 0.2600 -0.0814 0.088 Uiso 1 1 calc R U
H32C H 0.3684 0.3018 -0.0290 0.088 Uiso 1 1 calc R U
H3A H 1.080(6) 0.3870(13) 0.0391(11) 0.044(9) Uiso 1 1 d . .

loop_
_atom_site_aniso_label
_atom_site_aniso_U_11
_atom_site_aniso_U_22
_atom_site_aniso_U_33
_atom_site_aniso_U_23
_atom_site_aniso_U_13
_atom_site_aniso_U_12
F1 0.0513(11) 0.0823(13) 0.0684(11) 0.0107(10) -0.0019(9) -0.0122(10)
N1 0.0691(18) 0.0439(15) 0.0497(14) 0.0045(12) 0.0112(14) 0.0035(14)
N2 0.0733(19) 0.0470(15) 0.0548(15) 0.0040(12) 0.0138(15) 0.0043(14)
N3 0.0376(14) 0.0440(14) 0.0520(14) -0.0145(11) 0.0033(13) -0.0028(12)
O1 0.0776(16) 0.0487(13) 0.0653(13) 0.0027(10) 0.0162(13) 0.0072(12)
O2 0.0422(13) 0.0813(16) 0.0699(14) -0.0261(12) 0.0011(12) 0.0079(12)
O3 0.0394(10) 0.0514(12) 0.0477(11) -0.0140(9) 0.0006(9) -0.0014(9)
O4 0.0762(16) 0.0411(13) 0.0921(16) 0.0116(11) 0.0101(14) 0.0028(12)
C1 0.062(2) 0.0500(18) 0.0475(16) 0.0019(14) 0.0055(16) 0.0027(17)
C2 0.078(2) 0.0438(18) 0.0659(19) 0.0026(15) 0.026(2) 0.0044(18)
C3 0.061(2) 0.0422(17) 0.0509(16) -0.0052(13) 0.0084(16) 0.0005(15)
C4 0.0489(18) 0.0480(18) 0.0468(15) -0.0058(13) 0.0056(15) -0.0055(15)
C5 0.0408(16) 0.0403(16) 0.0478(15) -0.0083(12) 0.0056(14) -0.0036(13)
C6 0.0395(16) 0.0399(16) 0.0436(15) -0.0067(12) -0.0009(13) -0.0011(13)
C7 0.0447(16) 0.0492(18) 0.0521(16) -0.0063(13) 0.0088(15) -0.0007(15)
C8 0.053(2) 0.0458(18) 0.0647(19) -0.0042(15) 0.0036(17) 0.0104(15)
C9 0.0551(19) 0.0393(17) 0.0537(17) 0.0025(13) -0.0055(16) 0.0012(15)
C10 0.0501(18) 0.0514(19) 0.0606(18) 0.0031(15) 0.0108(16) -0.0039(16)
C11 0.0471(17) 0.0447(18) 0.0620(18) -0.0053(14) 0.0104(17) 0.0036(14)
C12 0.081(3) 0.059(2) 0.122(3) 0.029(2) 0.007(3) -0.011(2)
C13 0.061(2) 0.0474(18) 0.0450(16) 0.0119(14) -0.0002(16) 0.0001(16)
C14 0.065(2) 0.0535(19) 0.0588(18) 0.0126(15) 0.0135(18) 0.0010(18)
C15 0.0550(19) 0.0545(19) 0.0494(17) 0.0073(14) 0.0061(16) 0.0034(17)
C16 0.066(2) 0.064(2) 0.0524(17) 0.0073(16) 0.0063(18) 0.0164(18)
C17 0.073(3) 0.087(3) 0.070(2) -0.001(2) 0.016(2) 0.005(2)
C18 0.084(3) 0.126(4) 0.085(3) -0.010(3) 0.022(3) 0.022(3)
C19 0.104(4) 0.119(4) 0.104(3) -0.023(3) 0.015(3) 0.049(3)
C20 0.132(4) 0.072(3) 0.144(4) -0.013(3) 0.029(4) 0.034(3)
C21 0.098(3) 0.061(2) 0.111(3) 0.007(2) 0.035(3) 0.020(2)
C22 0.062(2) 0.0469(18) 0.0458(16) 0.0092(14) 0.0013(16) 0.0021(16)
C23 0.103(3) 0.063(2) 0.064(2) 0.0021(18) -0.019(2) 0.019(2)
C24 0.145(4) 0.061(3) 0.073(2) -0.0112(19) -0.030(3) 0.006(3)
C25 0.119(4) 0.050(2) 0.071(2) 0.0055(18) 0.009(3) 0.021(2)
C26 0.081(3) 0.058(2) 0.131(3) 0.011(2) -0.024(3) 0.009(2)
C27 0.079(3) 0.055(2) 0.121(3) 0.005(2) -0.028(3) -0.002(2)
C28 0.0450(18) 0.0399(15) 0.0482(16) -0.0063(13) 0.0043(15) -0.0005(14)
C29 0.0433(16) 0.0440(16) 0.0453(15) -0.0075(13) -0.0043(14) -0.0014(14)
C30 0.078(2) 0.058(2) 0.0610(19) 0.0067(15) -0.0058(19) 0.0086(18)
C31 0.0523(19) 0.071(2) 0.0604(18) -0.0225(17) -0.0036(17) 0.0012(17)
C32 0.0507(18) 0.0529(19) 0.072(2) -0.0026(16) -0.0066(17) -0.0095(16)

loop_
_atom_type_symbol
_atom_type_description
_atom_type_scat_dispersion_real
_atom_type_scat_dispersion_imag
_atom_type_scat_source
C C 0.0033 0.0016 'International Tables Vol C Tables 4.2.6.8 and 6.1.1.4'
H H 0.0000 0.0000 'International Tables Vol C Tables 4.2.6.8 and 6.1.1.4'
N N 0.0061 0.0033 'International Tables Vol C Tables 4.2.6.8 and 6.1.1.4'
O O 0.0106 0.0060 'International Tables Vol C Tables 4.2.6.8 and 6.1.1.4'
F F 0.0171 0.0103 'International Tables Vol C Tables 4.2.6.8 and 6.1.1.4'

loop_
_geom_angle_atom_site_label_1
_geom_angle_atom_site_label_2
_geom_angle_atom_site_label_3
_geom_angle
N2 N1 C13 111.7(2)
N2 N1 C1 118.8(2)
C13 N1 C1 129.6(3)
C15 N2 N1 104.8(2)
C28 N3 C5 119.1(3)
C28 N3 H3A 118.6(19)
C5 N3 H3A 118.2(19)
C28 O3 C29 120.5(2)
C9 O4 C12 117.7(3)
O1 C1 N1 120.4(3)
O1 C1 C2 124.2(3)
N1 C1 C2 115.4(3)
C3 C2 C1 123.5(3)
C3 C2 H2 118.2
C1 C2 H2 118.2
C2 C3 C4 124.6(3)
C2 C3 H3 117.7
C4 C3 H3 117.7
F1 C4 C3 109.0(3)
F1 C4 C5 108.8(2)
C3 C4 C5 114.2(2)
F1 C4 H4 108.3
C3 C4 H4 108.3
C5 C4 H4 108.3
N3 C5 C6 113.9(2)
N3 C5 C4 111.3(2)
C6 C5 C4 111.6(2)
N3 C5 H5 106.5
C6 C5 H5 106.5
C4 C5 H5 106.5
C11 C6 C7 118.0(3)
C11 C6 C5 122.6(2)
C7 C6 C5 119.3(3)
C8 C7 C6 121.1(3)
C8 C7 H7 119.4
C6 C7 H7 119.4
C9 C8 C7 120.5(3)
C9 C8 H8 119.8
C7 C8 H8 119.8
C8 C9 C10 119.5(3)
C8 C9 O4 115.8(3)
C10 C9 O4 124.7(3)
C9 C10 C11 119.7(3)
C9 C10 H10 120.2
C11 C10 H10 120.2
C6 C11 C10 121.3(3)
C6 C11 H11 119.4
C10 C11 H11 119.4
O4 C12 H12A 109.5
O4 C12 H12B 109.5
H12A C12 H12B 109.5
O4 C12 H12C 109.5
H12A C12 H12C 109.5
H12B C12 H12C 109.5
C14 C13 N1 105.0(3)
C14 C13 C22 128.7(3)
N1 C13 C22 126.3(3)
C13 C14 C15 107.5(3)
C13 C14 H14 126.3
C15 C14 H14 126.3
N2 C15 C14 111.1(3)
N2 C15 C16 120.3(3)
C14 C15 C16 128.7(3)
C17 C16 C21 117.8(3)
C17 C16 C15 121.5(3)
C21 C16 C15 120.7(3)
C18 C17 C16 121.1(4)
C18 C17 H17 119.5
C16 C17 H17 119.5
C19 C18 C17 120.5(5)
C19 C18 H18 119.8
C17 C18 H18 119.8
C18 C19 C20 119.3(4)
C18 C19 H19 120.3
C20 C19 H19 120.3
C21 C20 C19 120.5(5)
C21 C20 H20 119.8
C19 C20 H20 119.8
C20 C21 C16 120.8(4)
C20 C21 H21 119.6
C16 C21 H21 119.6
C27 C22 C23 118.1(3)
C27 C22 C13 122.3(3)
C23 C22 C13 119.2(3)
C22 C23 C24 120.0(4)
C22 C23 H23 120.0
C24 C23 H23 120.0
C25 C24 C23 120.6(4)
C25 C24 H24 119.7
C23 C24 H24 119.7
C26 C25 C24 118.8(4)
C26 C25 H25 120.6
C24 C25 H25 120.6
C25 C26 C27 120.6(4)
C25 C26 H26 119.7
C27 C26 H26 119.7
C22 C27 C26 121.8(4)
C22 C27 H27 119.1
C26 C27 H27 119.1
O2 C28 O3 125.7(3)
O2 C28 N3 124.0(3)
O3 C28 N3 110.3(3)
O3 C29 C32 110.3(2)
O3 C29 C30 109.8(2)
C32 C29 C30 112.1(3)
O3 C29 C31 102.5(2)
C32 C29 C31 110.6(3)
C30 C29 C31 111.1(2)
C29 C30 H30A 109.5
C29 C30 H30B 109.5
H30A C30 H30B 109.5
C29 C30 H30C 109.5
H30A C30 H30C 109.5
H30B C30 H30C 109.5
C29 C31 H31A 109.5
C29 C31 H31B 109.5
H31A C31 H31B 109.5
C29 C31 H31C 109.5
H31A C31 H31C 109.5
H31B C31 H31C 109.5
C29 C32 H32A 109.5
C29 C32 H32B 109.5
H32A C32 H32B 109.5
C29 C32 H32C 109.5
H32A C32 H32C 109.5
H32B C32 H32C 109.5

loop_
_geom_bond_atom_site_label_1
_geom_bond_atom_site_label_2
_geom_bond_distance
F1 C4 1.393(3)
N1 N2 1.374(3)
N1 C13 1.382(4)
N1 C1 1.408(4)
N2 C15 1.312(4)
N3 C28 1.350(4)
N3 C5 1.446(3)
N3 H3A 0.85(3)
O1 C1 1.202(3)
O2 C28 1.206(4)
O3 C28 1.337(3)
O3 C29 1.474(3)
O4 C9 1.372(3)
O4 C12 1.407(4)
C1 C2 1.469(4)
C2 C3 1.276(4)
C2 H2 0.9300
C3 C4 1.484(4)
C3 H3 0.9300
C4 C5 1.524(4)
C4 H4 0.9800
C5 C6 1.516(4)
C5 H5 0.9800
C6 C11 1.373(4)
C6 C7 1.380(4)
C7 C8 1.375(4)
C7 H7 0.9300
C8 C9 1.369(4)
C8 H8 0.9300
C9 C10 1.372(4)
C10 C11 1.391(4)
C10 H10 0.9300
C11 H11 0.9300
C12 H12A 0.9600
C12 H12B 0.9600
C12 H12C 0.9600
C13 C14 1.351(4)
C13 C22 1.471(4)
C14 C15 1.403(4)
C14 H14 0.9300
C15 C16 1.471(4)
C16 C17 1.367(5)
C16 C21 1.386(5)
C17 C18 1.366(5)
C17 H17 0.9300
C18 C19 1.360(6)
C18 H18 0.9300
C19 C20 1.364(7)
C19 H19 0.9300
C20 C21 1.360(6)
C20 H20 0.9300
C21 H21 0.9300
C22 C27 1.352(5)
C22 C23 1.368(5)
C23 C24 1.389(5)
C23 H23 0.9300
C24 C25 1.359(6)
C24 H24 0.9300
C25 C26 1.350(6)
C25 H25 0.9300
C26 C27 1.366(5)
C26 H26 0.9300
C27 H27 0.9300
C29 C32 1.505(4)
C29 C30 1.505(4)
C29 C31 1.508(4)
C30 H30A 0.9600
C30 H30B 0.9600
C30 H30C 0.9600
C31 H31A 0.9600
C31 H31B 0.9600
C31 H31C 0.9600
C32 H32A 0.9600
C32 H32B 0.9600
C32 H32C 0.9600

loop_
_geom_hbond_atom_site_label_D
_geom_hbond_atom_site_label_H
_geom_hbond_atom_site_label_A
_geom_hbond_distance_DH
_geom_hbond_distance_HA
_geom_hbond_distance_DA
_geom_hbond_angle_DHA
_geom_hbond_site_symmetry_A
N3 H3A O2 0.85(3) 2.45(3) 3.292(3) 171(3) 1_655
C32 H32C O2 0.96 2.41 2.962(4) 115.9 .
C30 H30A O2 0.96 2.44 2.991(4) 116.4 .
C5 H5 F1 0.98 2.48 3.449(3) 169.8 1_455
C32 H32C O2 0.96 2.41 2.962(4) 115.9 .
C30 H30A O2 0.96 2.44 2.991(4) 116.4 .
C5 H5 F1 0.98 2.48 3.449(3) 169.8 1_455
C5 H5 F1 0.98 2.48 3.449(3) 169.8 1_455
C30 H30A O2 0.96 2.44 2.991(4) 116.4 .
C32 H32C O2 0.96 2.41 2.962(4) 115.9 .
N3 H3A O2 0.85(3) 2.45(3) 3.292(3) 171(3) 1_655

loop_
_geom_torsion_atom_site_label_1
_geom_torsion_atom_site_label_2
_geom_torsion_atom_site_label_3
_geom_torsion_atom_site_label_4
_geom_torsion
C13 N1 N2 C15 0.4(3)
C1 N1 N2 C15 -179.2(3)
N2 N1 C1 O1 178.7(3)
C13 N1 C1 O1 -0.8(5)
N2 N1 C1 C2 -1.3(4)
C13 N1 C1 C2 179.2(3)
O1 C1 C2 C3 3.6(6)
N1 C1 C2 C3 -176.4(3)
C1 C2 C3 C4 178.0(3)
C2 C3 C4 F1 139.7(3)
C2 C3 C4 C5 -98.4(4)
C28 N3 C5 C6 -90.0(3)
C28 N3 C5 C4 142.8(3)
F1 C4 C5 N3 64.0(3)
C3 C4 C5 N3 -57.9(3)
F1 C4 C5 C6 -64.5(3)
C3 C4 C5 C6 173.6(2)
N3 C5 C6 C11 -40.2(4)
C4 C5 C6 C11 86.9(3)
N3 C5 C6 C7 142.4(3)
C4 C5 C6 C7 -90.5(3)
C11 C6 C7 C8 -0.5(4)
C5 C6 C7 C8 177.0(3)
C6 C7 C8 C9 -0.4(4)
C7 C8 C9 C10 1.4(4)
C7 C8 C9 O4 -178.9(3)
C12 O4 C9 C8 177.9(3)
C12 O4 C9 C10 -2.3(5)
C8 C9 C10 C11 -1.4(4)
O4 C9 C10 C11 178.8(3)
C7 C6 C11 C10 0.4(4)
C5 C6 C11 C10 -177.0(3)
C9 C10 C11 C6 0.6(4)
N2 N1 C13 C14 -0.3(3)
C1 N1 C13 C14 179.2(3)
N2 N1 C13 C22 178.5(3)
C1 N1 C13 C22 -1.9(5)
N1 C13 C14 C15 0.1(3)
C22 C13 C14 C15 -178.7(3)
N1 N2 C15 C14 -0.3(3)
N1 N2 C15 C16 178.6(3)
C13 C14 C15 N2 0.1(4)
C13 C14 C15 C16 -178.6(3)
N2 C15 C16 C17 167.5(3)
C14 C15 C16 C17 -13.9(5)
N2 C15 C16 C21 -14.8(5)
C14 C15 C16 C21 163.8(4)
C21 C16 C17 C18 -0.2(5)
C15 C16 C17 C18 177.6(3)
C16 C17 C18 C19 0.2(6)
C17 C18 C19 C20 0.1(7)
C18 C19 C20 C21 -0.4(8)
C19 C20 C21 C16 0.4(8)
C17 C16 C21 C20 -0.1(6)
C15 C16 C21 C20 -177.9(4)
C14 C13 C22 C27 -98.5(4)
N1 C13 C22 C27 82.9(4)
C14 C13 C22 C23 74.0(4)
N1 C13 C22 C23 -104.6(4)
C27 C22 C23 C24 -3.8(6)
C13 C22 C23 C24 -176.6(3)
C22 C23 C24 C25 2.2(6)
C23 C24 C25 C26 0.9(6)
C24 C25 C26 C27 -2.4(7)
C23 C22 C27 C26 2.3(6)
C13 C22 C27 C26 174.9(4)
C25 C26 C27 C22 0.8(7)
C29 O3 C28 O2 -0.3(4)
C29 O3 C28 N3 178.5(2)
C5 N3 C28 O2 -11.7(4)
C5 N3 C28 O3 169.4(2)
C28 O3 C29 C32 -60.8(3)
C28 O3 C29 C30 63.2(3)
C28 O3 C29 C31 -178.5(2)
